data_2223257
loop_
_publ_author_name
'Gondo, Chenaimwoyo A.'
'Lynch, Daniel E.'
'Hamilton, Darren G.'

_publ_section_title <i>N</i>,<i>N</i>'-Bis(1-acetylcyclohexyl)-1,8:4,5-naphthalenetetracarboximide
_journal_coeditor_code ZS2005
_journal_issue 9
_journal_name_full 'Acta Crystallographica Section E'
_journal_page_first o2184
_journal_paper_doi 10.1107/S1600536809032206
_journal_volume 65
_journal_year 2009
_chemical_formula_iupac 'C30 H30 N2 O6'
_chemical_formula_moiety 'C30 H30 N2 O6'
_chemical_formula_sum 'C30 H30 N2 O6'
_chemical_formula_weight 514.56
_chemical_name_systematic <i>N</i>,<i>N</i>'-Bis(1-acetylcyclohexyl)-1,8:4,5-naphthalenetetracarboximide
_space_group_IT_number 14
_symmetry_cell_setting monoclinic
_symmetry_space_group_name_Hall '-P 2ybc'
_symmetry_space_group_name_H-M 'P 1 21/c 1'
_atom_sites_solution_hydrogens geom
_atom_sites_solution_primary direct
_atom_sites_solution_secondary difmap
_audit_creation_method SHELXL97
_cell_angle_alpha 90.00
_cell_angle_beta 94.001(2)
_cell_angle_gamma 90.00
_cell_formula_units_Z 2
_cell_length_a 5.8553(2)
_cell_length_b 13.6603(6)
_cell_length_c 15.2820(6)
_cell_measurement_reflns_used 2881
_cell_measurement_temperature 120(2)
_cell_measurement_theta_max 27.48
_cell_measurement_theta_min 2.91
_cell_volume 1219.35(8)
_computing_cell_refinement '<i>DENZO</i> (Otwinowski & Minor, 1997) and <i>COLLECT</i> (Hooft, 1998)'
_computing_data_collection '<i>COLLECT</i> (Hooft, 1998)'
_computing_data_reduction '<i>DENZO</i> (Otwinowski & Minor, 1997) and <i>COLLECT</i> (Hooft, 1998)'
_computing_molecular_graphics '<i>PLATON</i> (Spek, 2009)'
_computing_publication_material '<i>SHELXL97</i> (Sheldrick, 2008)'
_computing_structure_refinement '<i>SHELXL97</i> (Sheldrick, 2008)'
_computing_structure_solution '<i>SHELXS97</i> (Sheldrick, 2008)'
_diffrn_ambient_temperature 120(2)
_diffrn_detector_area_resol_mean 9.091
_diffrn_measured_fraction_theta_full 0.998
_diffrn_measured_fraction_theta_max 0.998
_diffrn_measurement_device_type 'Bruker--Nonius 95 mm CCD camera on \k-goniostat'
_diffrn_measurement_method '\f and \w'
_diffrn_radiation_monochromator '10 cm confocal mirrors'
_diffrn_radiation_source 'Bruker Nonius FR591 rotating anode'
_diffrn_radiation_type MoK\a
_diffrn_radiation_wavelength 0.71073
_diffrn_reflns_av_R_equivalents 0.0489
_diffrn_reflns_av_sigmaI/netI 0.0422
_diffrn_reflns_limit_h_max 7
_diffrn_reflns_limit_h_min -7
_diffrn_reflns_limit_k_max 16
_diffrn_reflns_limit_k_min -16
_diffrn_reflns_limit_l_max 16
_diffrn_reflns_limit_l_min -18
_diffrn_reflns_number 11932
_diffrn_reflns_theta_full 25.99
_diffrn_reflns_theta_max 25.99
_diffrn_reflns_theta_min 3.06
_diffrn_standards_number 0
_exptl_absorpt_coefficient_mu 0.098
_exptl_absorpt_correction_T_max 0.994
_exptl_absorpt_correction_T_min 0.981
_exptl_absorpt_correction_type multi-scan
_exptl_absorpt_process_details '(<i>SADABS</i>; Sheldrick, 2003)'
_exptl_crystal_colour orange
_exptl_crystal_density_diffrn 1.401
_exptl_crystal_density_method 'not measured'
_exptl_crystal_description plate
_exptl_crystal_F_000 544
_exptl_crystal_size_max 0.20
_exptl_crystal_size_mid 0.18
_exptl_crystal_size_min 0.06
_refine_diff_density_max 0.600
_refine_diff_density_min -0.592
_refine_ls_extinction_coef 0.094(8)
_refine_ls_extinction_expression Fc^*^=kFc[1+0.001xFc^2^\l^3^/sin(2\q)]^-1/4^
_refine_ls_extinction_method '<i>SHELXL97</i> (Sheldrick, 2008)'
_refine_ls_goodness_of_fit_ref 1.168
_refine_ls_hydrogen_treatment constr
_refine_ls_matrix_type full
_refine_ls_number_parameters 174
_refine_ls_number_reflns 2397
_refine_ls_number_restraints 0
_refine_ls_restrained_S_all 1.168
_refine_ls_R_factor_all 0.0755
_refine_ls_R_factor_gt 0.0630
_refine_ls_shift/su_max_lt 0.001
_refine_ls_shift/su_mean 0.000
_refine_ls_structure_factor_coef Fsqd
_refine_ls_weighting_details 'w=1/[\s^2^(Fo^2^)+(0.0786P)^2^+0.2672P] where P=(Fo^2^+2Fc^2^)/3'
_refine_ls_weighting_scheme calc
_refine_ls_wR_factor_gt 0.1418
_refine_ls_wR_factor_ref 0.1500
_reflns_number_gt 1949
_reflns_number_total 2397
_reflns_threshold_expression I>2\s(I)
_cod_data_source_file zs2005.cif
_cod_data_source_block I
_cod_original_sg_symbol_H-M 'P 21/c'
_cod_database_code 2223257
_cod_database_fobs_code 2223257

loop_
_symmetry_equiv_pos_as_xyz
'x, y, z'
'-x, y+1/2, -z+1/2'
'-x, -y, -z'
'x, -y-1/2, z-1/2'

loop_
_atom_site_type_symbol
_atom_site_label
_atom_site_fract_x
_atom_site_fract_y
_atom_site_fract_z
_atom_site_U_iso_or_equiv
_atom_site_adp_type
_atom_site_calc_flag
_atom_site_refinement_flags
_atom_site_occupancy
_atom_site_disorder_assembly
_atom_site_disorder_group
O O1 0.9857(2) 0.37034(9) 0.34838(9) 0.0236(4) Uani d . 1 . .
O O2 0.4959(2) 0.19444(9) 0.49973(9) 0.0223(4) Uani d . 1 . .
O O3 1.0165(2) 0.19678(10) 0.23338(9) 0.0266(4) Uani d . 1 . .
N N1 0.6940(3) 0.28341(11) 0.40186(10) 0.0170(4) Uani d . 1 . .
C C2 0.8167(3) 0.37028(13) 0.39014(12) 0.0181(4) Uani d . 1 . .
C C3 0.7265(3) 0.46151(13) 0.42772(11) 0.0173(4) Uani d . 1 . .
C C4 0.5438(3) 0.45653(13) 0.48277(11) 0.0164(4) Uani d . 1 . .
C C5 0.4497(3) 0.36554(13) 0.50527(12) 0.0171(4) Uani d . 1 . .
C C6 0.5449(3) 0.27368(13) 0.47037(12) 0.0177(4) Uani d . 1 . .
C C7 0.8165(3) 0.55098(13) 0.40659(12) 0.0190(4) Uani d . 1 . .
H H1 0.9401 0.5540 0.3695 0.024 Uiso calc R 1 . .
C C8 0.2735(3) 0.36217(13) 0.56043(12) 0.0190(4) Uani d . 1 . .
H H2 0.2125 0.3007 0.5763 0.024 Uiso calc R 1 . .
C C9 0.7659(3) 0.19434(13) 0.35194(12) 0.0173(4) Uani d . 1 . .
C C10 0.8453(3) 0.22945(13) 0.26254(12) 0.0204(5) Uani d . 1 . .
C C11 0.6832(4) 0.29318(15) 0.20654(13) 0.0273(5) Uani d . 1 . .
H H3 0.7698 0.3451 0.1795 0.034 Uiso calc R 1 . .
H H4 0.5707 0.3226 0.2432 0.034 Uiso calc R 1 . .
H H5 0.6039 0.2533 0.1606 0.034 Uiso calc R 1 . .
C C12 0.9518(3) 0.13813(13) 0.40723(13) 0.0210(5) Uani d . 1 . .
H H6 0.9015 0.1301 0.4673 0.026 Uiso calc R 1 . .
H H7 1.0936 0.1778 0.4115 0.026 Uiso calc R 1 . .
C C13 1.0070(3) 0.03672(14) 0.37068(14) 0.0245(5) Uani d . 1 . .
H H8 1.0946 0.0450 0.3180 0.031 Uiso calc R 1 . .
H H9 1.1052 0.0007 0.4151 0.031 Uiso calc R 1 . .
C C14 0.7927(3) -0.02394(15) 0.34620(15) 0.0278(5) Uani d . 1 . .
H H10 0.8365 -0.0859 0.3182 0.035 Uiso calc R 1 . .
H H11 0.7153 -0.0404 0.3999 0.035 Uiso calc R 1 . .
C C15 0.6295(3) 0.03341(14) 0.28330(13) 0.0234(5) Uani d . 1 . .
H H12 0.4928 -0.0069 0.2668 0.029 Uiso calc R 1 . .
H H13 0.7062 0.0489 0.2292 0.029 Uiso calc R 1 . .
C C16 0.5565(3) 0.12816(13) 0.32632(13) 0.0202(5) Uani d . 1 . .
H H14 0.4763 0.1124 0.3795 0.025 Uiso calc R 1 . .
H H15 0.4483 0.1640 0.2852 0.025 Uiso calc R 1 . .

loop_
_atom_site_aniso_label
_atom_site_aniso_U_11
_atom_site_aniso_U_22
_atom_site_aniso_U_33
_atom_site_aniso_U_12
_atom_site_aniso_U_13
_atom_site_aniso_U_23
O1 0.0219(7) 0.0232(7) 0.0269(8) -0.0025(5) 0.0105(6) -0.0044(6)
O2 0.0292(8) 0.0171(7) 0.0213(7) -0.0026(6) 0.0057(6) 0.0012(5)
O3 0.0294(8) 0.0235(7) 0.0284(8) 0.0017(6) 0.0124(6) -0.0047(6)
N1 0.0176(8) 0.0171(8) 0.0166(8) 0.0003(6) 0.0036(6) -0.0009(6)
C2 0.0186(9) 0.0210(10) 0.0146(9) -0.0016(7) 0.0007(7) -0.0005(7)
C3 0.0182(9) 0.0209(10) 0.0125(9) -0.0015(7) -0.0003(7) -0.0020(7)
C4 0.0149(9) 0.0206(10) 0.0132(9) -0.0001(7) -0.0016(7) -0.0001(7)
C5 0.0184(9) 0.0185(10) 0.0140(9) -0.0003(7) -0.0013(7) -0.0001(7)
C6 0.0178(9) 0.0204(10) 0.0147(9) -0.0015(8) -0.0003(7) -0.0010(7)
C7 0.0197(9) 0.0223(10) 0.0153(9) -0.0015(8) 0.0042(7) 0.0004(7)
C8 0.0218(10) 0.0194(9) 0.0160(10) -0.0039(8) 0.0024(7) 0.0016(7)
C9 0.0163(9) 0.0167(9) 0.0192(10) 0.0011(7) 0.0032(7) -0.0016(7)
C10 0.0240(10) 0.0152(9) 0.0223(10) -0.0024(8) 0.0032(8) -0.0051(7)
C11 0.0334(12) 0.0279(11) 0.0202(10) -0.0019(9) -0.0006(9) 0.0019(8)
C12 0.0189(10) 0.0208(10) 0.0232(10) 0.0003(8) 0.0007(8) 0.0005(8)
C13 0.0209(10) 0.0213(10) 0.0312(11) 0.0041(8) 0.0017(8) 0.0028(8)
C14 0.0257(11) 0.0188(10) 0.0397(12) 0.0005(8) 0.0074(9) -0.0013(9)
C15 0.0212(10) 0.0214(10) 0.0280(11) -0.0043(8) 0.0042(8) -0.0057(8)
C16 0.0174(9) 0.0210(10) 0.0221(10) -0.0008(8) 0.0013(7) -0.0020(8)

loop_
_atom_type_symbol
_atom_type_description
_atom_type_scat_dispersion_real
_atom_type_scat_dispersion_imag
_atom_type_scat_source
C C 0.0033 0.0016 'International Tables Vol C Tables 4.2.6.8 and 6.1.1.4'
H H 0.0000 0.0000 'International Tables Vol C Tables 4.2.6.8 and 6.1.1.4'
N N 0.0061 0.0033 'International Tables Vol C Tables 4.2.6.8 and 6.1.1.4'
O O 0.0106 0.0060 'International Tables Vol C Tables 4.2.6.8 and 6.1.1.4'

loop_
_geom_angle_atom_site_label_1
_geom_angle_atom_site_label_2
_geom_angle_atom_site_label_3
_geom_angle_site_symmetry_1
_geom_angle_site_symmetry_3
_geom_angle
_geom_angle_publ_flag
C2 N1 C6 . . 121.39(15) ?
C2 N1 C9 . . 116.90(14) ?
C6 N1 C9 . . 120.37(14) ?
O1 C2 N1 . . 120.69(16) ?
O1 C2 C3 . . 121.85(16) ?
N1 C2 C3 . . 117.42(16) ?
C7 C3 C4 . . 120.12(16) ?
C7 C3 C2 . . 120.09(16) ?
C4 C3 C2 . . 119.76(16) ?
C3 C4 C4 . 3_666 119.6(2) ?
C3 C4 C5 . . 120.91(16) ?
C4 C4 C5 3_666 . 119.5(2) ?
C8 C5 C4 . . 120.00(16) ?
C8 C5 C6 . . 120.44(16) ?
C4 C5 C6 . . 119.55(16) ?
O2 C6 N1 . . 122.08(16) ?
O2 C6 C5 . . 121.05(16) ?
N1 C6 C5 . . 116.87(15) ?
C3 C7 C8 . 3_666 120.33(17) ?
C3 C7 H1 . . 119.8 ?
C8 C7 H1 3_666 . 119.8 ?
C5 C8 C7 . 3_666 120.45(17) ?
C5 C8 H2 . . 119.8 ?
C7 C8 H2 3_666 . 119.8 ?
N1 C9 C12 . . 109.66(14) ?
N1 C9 C10 . . 107.88(14) ?
C12 C9 C10 . . 113.28(15) ?
N1 C9 C16 . . 110.69(14) ?
C12 C9 C16 . . 111.39(15) ?
C10 C9 C16 . . 103.78(15) ?
O3 C10 C11 . . 120.53(17) ?
O3 C10 C9 . . 121.16(17) ?
C11 C10 C9 . . 117.60(16) ?
C10 C11 H3 . . 109.5 ?
C10 C11 H4 . . 109.5 ?
H3 C11 H4 . . 109.5 ?
C10 C11 H5 . . 109.5 ?
H3 C11 H5 . . 109.5 ?
H4 C11 H5 . . 109.5 ?
C9 C12 C13 . . 114.19(16) ?
C9 C12 H6 . . 108.7 ?
C13 C12 H6 . . 108.7 ?
C9 C12 H7 . . 108.7 ?
C13 C12 H7 . . 108.7 ?
H6 C12 H7 . . 107.6 ?
C14 C13 C12 . . 112.81(16) ?
C14 C13 H8 . . 109.0 ?
C12 C13 H8 . . 109.0 ?
C14 C13 H9 . . 109.0 ?
C12 C13 H9 . . 109.0 ?
H8 C13 H9 . . 107.8 ?
C15 C14 C13 . . 110.10(16) ?
C15 C14 H10 . . 109.6 ?
C13 C14 H10 . . 109.6 ?
C15 C14 H11 . . 109.6 ?
C13 C14 H11 . . 109.6 ?
H10 C14 H11 . . 108.2 ?
C14 C15 C16 . . 110.27(16) ?
C14 C15 H12 . . 109.6 ?
C16 C15 H12 . . 109.6 ?
C14 C15 H13 . . 109.6 ?
C16 C15 H13 . . 109.6 ?
H12 C15 H13 . . 108.1 ?
C15 C16 C9 . . 111.25(15) ?
C15 C16 H14 . . 109.4 ?
C9 C16 H14 . . 109.4 ?
C15 C16 H15 . . 109.4 ?
C9 C16 H15 . . 109.4 ?
H14 C16 H15 . . 108.0 ?

loop_
_geom_bond_atom_site_label_1
_geom_bond_atom_site_label_2
_geom_bond_site_symmetry_2
_geom_bond_distance
_geom_bond_publ_flag
O1 C2 . 1.214(2) ?
O2 C6 . 1.214(2) ?
O3 C10 . 1.210(2) ?
N1 C2 . 1.405(2) ?
N1 C6 . 1.415(2) ?
N1 C9 . 1.512(2) ?
C2 C3 . 1.485(3) ?
C3 C7 . 1.378(3) ?
C3 C4 . 1.408(3) ?
C4 C4 3_666 1.410(3) ?
C4 C5 . 1.412(3) ?
C5 C8 . 1.378(3) ?
C5 C6 . 1.487(3) ?
C7 C8 3_666 1.406(3) ?
C7 H1 . 0.95 ?
C8 C7 3_666 1.406(3) ?
C8 H2 . 0.95 ?
C9 C12 . 1.536(3) ?
C9 C10 . 1.550(3) ?
C9 C16 . 1.552(3) ?
C10 C11 . 1.509(3) ?
C11 H3 . 0.98 ?
C11 H4 . 0.98 ?
C11 H5 . 0.98 ?
C12 C13 . 1.537(3) ?
C12 H6 . 0.99 ?
C12 H7 . 0.99 ?
C13 C14 . 1.528(3) ?
C13 H8 . 0.99 ?
C13 H9 . 0.99 ?
C14 C15 . 1.524(3) ?
C14 H10 . 0.99 ?
C14 H11 . 0.99 ?
C15 C16 . 1.526(3) ?
C15 H12 . 0.99 ?
C15 H13 . 0.99 ?
C16 H14 . 0.99 ?
C16 H15 . 0.99 ?

loop_
_geom_torsion_atom_site_label_1
_geom_torsion_atom_site_label_2
_geom_torsion_atom_site_label_3
_geom_torsion_atom_site_label_4
_geom_torsion_site_symmetry_1
_geom_torsion_site_symmetry_2
_geom_torsion_site_symmetry_3
_geom_torsion_site_symmetry_4
_geom_torsion
_geom_torsion_publ_flag
C6 N1 C2 O1 . . . . 160.09(17) ?
C9 N1 C2 O1 . . . . -6.8(2) ?
C6 N1 C2 C3 . . . . -22.2(2) ?
C9 N1 C2 C3 . . . . 170.95(15) ?
O1 C2 C3 C7 . . . . 8.2(3) ?
N1 C2 C3 C7 . . . . -169.49(17) ?
O1 C2 C3 C4 . . . . -173.83(17) ?
N1 C2 C3 C4 . . . . 8.5(2) ?
C7 C3 C4 C4 . . . 3_666 -1.0(3) ?
C2 C3 C4 C4 . . . 3_666 -179.01(19) ?
C7 C3 C4 C5 . . . . -179.86(17) ?
C2 C3 C4 C5 . . . . 2.2(3) ?
C3 C4 C5 C8 . . . . 178.90(16) ?
C4 C4 C5 C8 3_666 . . . 0.1(3) ?
C3 C4 C5 C6 . . . . 0.0(3) ?
C4 C4 C5 C6 3_666 . . . -178.82(19) ?
C2 N1 C6 O2 . . . . -155.80(17) ?
C9 N1 C6 O2 . . . . 10.6(3) ?
C2 N1 C6 C5 . . . . 24.2(2) ?
C9 N1 C6 C5 . . . . -169.37(15) ?
C8 C5 C6 O2 . . . . -11.5(3) ?
C4 C5 C6 O2 . . . . 167.34(17) ?
C8 C5 C6 N1 . . . . 168.43(16) ?
C4 C5 C6 N1 . . . . -12.7(2) ?
C4 C3 C7 C8 . . . 3_666 -0.2(3) ?
C2 C3 C7 C8 . . . 3_666 177.80(17) ?
C4 C5 C8 C7 . . . 3_666 1.1(3) ?
C6 C5 C8 C7 . . . 3_666 -179.98(17) ?
C2 N1 C9 C12 . . . . 89.38(18) ?
C6 N1 C9 C12 . . . . -77.62(19) ?
C2 N1 C9 C10 . . . . -34.4(2) ?
C6 N1 C9 C10 . . . . 158.59(15) ?
C2 N1 C9 C16 . . . . -147.33(16) ?
C6 N1 C9 C16 . . . . 45.7(2) ?
N1 C9 C10 O3 . . . . 136.51(17) ?
C12 C9 C10 O3 . . . . 14.9(2) ?
C16 C9 C10 O3 . . . . -106.01(19) ?
N1 C9 C10 C11 . . . . -53.1(2) ?
C12 C9 C10 C11 . . . . -174.65(15) ?
C16 C9 C10 C11 . . . . 64.39(19) ?
N1 C9 C12 C13 . . . . 169.46(15) ?
C10 C9 C12 C13 . . . . -70.0(2) ?
C16 C9 C12 C13 . . . . 46.6(2) ?
C9 C12 C13 C14 . . . . -48.2(2) ?
C12 C13 C14 C15 . . . . 54.2(2) ?
C13 C14 C15 C16 . . . . -60.5(2) ?
C14 C15 C16 C9 . . . . 60.2(2) ?
N1 C9 C16 C15 . . . . -174.79(15) ?
C12 C9 C16 C15 . . . . -52.5(2) ?
C10 C9 C16 C15 . . . . 69.71(18) ?
